data_2230885
loop_
_publ_author_name
'Gowda, B. Thimme'
'Foro, Sabine'
'Shakuntala, K.'

_publ_section_title
;
 Potassium <i>N</i>,4-dichlorobenzenesulfonamidate monohydrate
;
_journal_coeditor_code TK2749
_journal_issue 7
_journal_name_full 'Acta Crystallographica Section E'
_journal_page_first m918
_journal_paper_doi 10.1107/S1600536811020319
_journal_volume 67
_journal_year 2011
_chemical_formula_iupac 'K +, C6 H4 Cl2 N O2 S, H2 O1'
_chemical_formula_moiety 'K +, C6 H4 Cl2 N O2 S, H2 O1'
_chemical_formula_sum 'C6 H6 Cl2 K N O3 S'
_chemical_formula_weight 282.18
_chemical_name_systematic
;
Potassium <i>N</i>,4-dichlorobenzenesulfonamidate monohydrate
;
_space_group_IT_number 14
_symmetry_cell_setting monoclinic
_symmetry_space_group_name_Hall '-P 2ybc'
_symmetry_space_group_name_H-M 'P 1 21/c 1'
_atom_sites_solution_hydrogens geom
_atom_sites_solution_primary direct
_atom_sites_solution_secondary difmap
_audit_creation_method SHELXL-97
_cell_angle_alpha 90.00
_cell_angle_beta 99.888(7)
_cell_angle_gamma 90.00
_cell_formula_units_Z 4
_cell_length_a 15.4870(10)
_cell_length_b 10.0620(8)
_cell_length_c 6.8061(5)
_cell_measurement_reflns_used 2944
_cell_measurement_temperature 293(2)
_cell_measurement_theta_max 27.72
_cell_measurement_theta_min 3.03
_cell_volume 1044.84(13)
_computing_cell_refinement
;
CrysAlis RED (Oxford Diffraction, 2009)
;
_computing_data_collection
;
CrysAlis CCD (Oxford Diffraction, 2009)
;
_computing_data_reduction
;
CrysAlis RED (Oxford Diffraction, 2009)
;
_computing_molecular_graphics 'PLATON (Spek, 2009)'
_computing_publication_material 'SHELXL97 (Sheldrick, 2008)'
_computing_structure_refinement 'SHELXL97 (Sheldrick, 2008)'
_computing_structure_solution 'SHELXS97 (Sheldrick, 2008)'
_diffrn_ambient_temperature 293(2)
_diffrn_measured_fraction_theta_full 0.997
_diffrn_measured_fraction_theta_max 0.997
_diffrn_measurement_device_type
;
Oxford Diffraction Xcalibur diffractometer
with a Sapphire CCD detector
;
_diffrn_measurement_method
;
Rotation method data acquisition using \w
;
_diffrn_radiation_monochromator graphite
_diffrn_radiation_source 'fine-focus sealed tube'
_diffrn_radiation_type MoK\a
_diffrn_radiation_wavelength 0.71073
_diffrn_reflns_av_R_equivalents 0.0092
_diffrn_reflns_av_sigmaI/netI 0.0099
_diffrn_reflns_limit_h_max 19
_diffrn_reflns_limit_h_min -18
_diffrn_reflns_limit_k_max 12
_diffrn_reflns_limit_k_min -8
_diffrn_reflns_limit_l_max 8
_diffrn_reflns_limit_l_min -6
_diffrn_reflns_number 3796
_diffrn_reflns_theta_full 26.37
_diffrn_reflns_theta_max 26.37
_diffrn_reflns_theta_min 3.35
_diffrn_standards_decay_% 0
_exptl_absorpt_coefficient_mu 1.197
_exptl_absorpt_correction_T_max 0.7152
_exptl_absorpt_correction_T_min 0.6332
_exptl_absorpt_correction_type multi-scan
_exptl_absorpt_process_details
;
(CrysAlis RED; Oxford Diffraction, 2009)
;
_exptl_crystal_colour yellow
_exptl_crystal_density_diffrn 1.794
_exptl_crystal_density_method 'not measured'
_exptl_crystal_description prism
_exptl_crystal_F_000 568
_exptl_crystal_size_max 0.42
_exptl_crystal_size_mid 0.42
_exptl_crystal_size_min 0.30
_refine_diff_density_max 0.385
_refine_diff_density_min -0.278
_refine_ls_extinction_coef 0.0241(14)
_refine_ls_extinction_expression Fc^*^=kFc[1+0.001xFc^2^\l^3^/sin(2\q)]^-1/4^
_refine_ls_extinction_method 'SHELXL97 (Sheldrick, 2008)'
_refine_ls_goodness_of_fit_ref 1.036
_refine_ls_hydrogen_treatment mixed
_refine_ls_matrix_type full
_refine_ls_number_parameters 134
_refine_ls_number_reflns 2139
_refine_ls_number_restraints 2
_refine_ls_restrained_S_all 1.035
_refine_ls_R_factor_all 0.0267
_refine_ls_R_factor_gt 0.0238
_refine_ls_shift/su_max 0.046
_refine_ls_shift/su_mean 0.004
_refine_ls_structure_factor_coef Fsqd
_refine_ls_weighting_details 'calc w=1/[\s^2^(Fo^2^)+(0.0355P)^2^+0.5896P] where P=(Fo^2^+2Fc^2^)/3'
_refine_ls_weighting_scheme calc
_refine_ls_wR_factor_gt 0.0650
_refine_ls_wR_factor_ref 0.0668
_reflns_number_gt 1962
_reflns_number_total 2139
_reflns_threshold_expression I>2\s(I)
_cod_data_source_file tk2749.cif
_cod_data_source_block I
_cod_original_sg_symbol_H-M 'P 21/c'
_cod_database_code 2230885
_cod_database_fobs_code 2230885

loop_
_symmetry_equiv_pos_as_xyz
'x, y, z'
'-x, y+1/2, -z+1/2'
'-x, -y, -z'
'x, -y-1/2, z-1/2'

loop_
_atom_site_type_symbol
_atom_site_label
_atom_site_fract_x
_atom_site_fract_y
_atom_site_fract_z
_atom_site_U_iso_or_equiv
_atom_site_adp_type
_atom_site_calc_flag
_atom_site_refinement_flags
_atom_site_occupancy
_atom_site_symmetry_multiplicity
_atom_site_disorder_assembly
_atom_site_disorder_group
C C1 0.23433(10) 0.44537(16) 0.6229(2) 0.0260(3) Uani d . 1 1 . .
C C2 0.18971(12) 0.32599(18) 0.5954(3) 0.0342(4) Uani d . 1 1 . .
H H2 0.2152 0.2528 0.5447 0.041 Uiso calc R 1 1 . .
C C3 0.10664(13) 0.3162(2) 0.6440(3) 0.0394(4) Uani d . 1 1 . .
H H3 0.0760 0.2364 0.6266 0.047 Uiso calc R 1 1 . .
C C4 0.07005(11) 0.4256(2) 0.7181(3) 0.0346(4) Uani d . 1 1 . .
C C5 0.11456(13) 0.5446(2) 0.7494(3) 0.0383(4) Uani d . 1 1 . .
H H5 0.0892 0.6170 0.8028 0.046 Uiso calc R 1 1 . .
C C6 0.19736(12) 0.55468(18) 0.7003(3) 0.0348(4) Uani d . 1 1 . .
H H6 0.2280 0.6344 0.7193 0.042 Uiso calc R 1 1 . .
N N1 0.33843(10) 0.58782(15) 0.4143(2) 0.0325(3) Uani d . 1 1 . .
O O1 0.40091(8) 0.49624(15) 0.73235(19) 0.0411(3) Uani d . 1 1 . .
O O2 0.35592(8) 0.33682(13) 0.4620(2) 0.0375(3) Uani d . 1 1 . .
O O3 0.55174(9) 0.29958(15) -0.1344(2) 0.0401(3) Uani d D 1 1 . .
H H31 0.5708(15) 0.324(2) -0.231(3) 0.048 Uiso d D 1 1 . .
H H32 0.5890(13) 0.251(2) -0.076(3) 0.048 Uiso d D 1 1 . .
K K1 0.43783(2) 0.38377(4) 0.12285(5) 0.03214(12) Uani d . 1 1 . .
Cl Cl1 -0.03614(3) 0.41509(7) 0.76911(8) 0.05237(17) Uani d . 1 1 . .
Cl Cl2 0.26012(3) 0.56182(5) 0.19737(7) 0.04134(14) Uani d . 1 1 . .
S S1 0.33942(3) 0.46167(4) 0.55495(6) 0.02637(12) Uani d . 1 1 . .

loop_
_atom_site_aniso_label
_atom_site_aniso_U_11
_atom_site_aniso_U_22
_atom_site_aniso_U_33
_atom_site_aniso_U_12
_atom_site_aniso_U_13
_atom_site_aniso_U_23
C1 0.0254(8) 0.0310(8) 0.0227(7) -0.0002(6) 0.0072(6) 0.0017(6)
C2 0.0348(9) 0.0327(9) 0.0374(9) -0.0024(7) 0.0129(7) -0.0040(7)
C3 0.0363(10) 0.0435(10) 0.0399(10) -0.0129(8) 0.0110(8) -0.0030(8)
C4 0.0251(8) 0.0527(11) 0.0274(8) -0.0012(8) 0.0084(6) 0.0046(8)
C5 0.0378(10) 0.0415(10) 0.0390(10) 0.0068(8) 0.0161(8) -0.0020(8)
C6 0.0359(10) 0.0314(9) 0.0393(9) -0.0032(7) 0.0131(8) -0.0025(7)
N1 0.0300(7) 0.0362(8) 0.0309(7) -0.0066(6) 0.0045(6) 0.0050(6)
O1 0.0301(6) 0.0599(8) 0.0312(7) -0.0064(6) -0.0004(5) 0.0055(6)
O2 0.0377(7) 0.0361(7) 0.0424(7) 0.0091(5) 0.0172(6) 0.0027(5)
O3 0.0370(7) 0.0464(8) 0.0401(7) 0.0061(6) 0.0154(6) 0.0044(6)
K1 0.0309(2) 0.0366(2) 0.0309(2) -0.00472(15) 0.01105(14) -0.00100(15)
Cl1 0.0282(2) 0.0845(4) 0.0475(3) -0.0038(2) 0.0153(2) 0.0031(3)
Cl2 0.0344(2) 0.0542(3) 0.0339(2) 0.00022(19) 0.00135(17) 0.0115(2)
S1 0.0224(2) 0.0318(2) 0.0258(2) 0.00090(15) 0.00658(15) 0.00292(15)

loop_
_atom_type_symbol
_atom_type_description
_atom_type_scat_dispersion_real
_atom_type_scat_dispersion_imag
_atom_type_scat_source
C C 0.0033 0.0016 'International Tables Vol C Tables 4.2.6.8 and 6.1.1.4'
H H 0.0000 0.0000 'International Tables Vol C Tables 4.2.6.8 and 6.1.1.4'
N N 0.0061 0.0033 'International Tables Vol C Tables 4.2.6.8 and 6.1.1.4'
O O 0.0106 0.0060 'International Tables Vol C Tables 4.2.6.8 and 6.1.1.4'
K K 0.2009 0.2494 'International Tables Vol C Tables 4.2.6.8 and 6.1.1.4'
Cl Cl 0.1484 0.1585 'International Tables Vol C Tables 4.2.6.8 and 6.1.1.4'
S S 0.1246 0.1234 'International Tables Vol C Tables 4.2.6.8 and 6.1.1.4'

loop_
_geom_angle_atom_site_label_1
_geom_angle_atom_site_label_2
_geom_angle_atom_site_label_3
_geom_angle_site_symmetry_1
_geom_angle_site_symmetry_3
_geom_angle
_geom_angle_publ_flag
C6 C1 C2 . . 120.77(15) ?
C6 C1 S1 . . 118.90(13) ?
C2 C1 S1 . . 120.32(13) ?
C3 C2 C1 . . 119.51(17) ?
C3 C2 H2 . . 120.2 ?
C1 C2 H2 . . 120.2 ?
C4 C3 C2 . . 119.30(17) ?
C4 C3 H3 . . 120.4 ?
C2 C3 H3 . . 120.4 ?
C3 C4 C5 . . 121.72(16) ?
C3 C4 Cl1 . . 119.22(15) ?
C5 C4 Cl1 . . 119.05(15) ?
C4 C5 C6 . . 119.05(17) ?
C4 C5 H5 . . 120.5 ?
C6 C5 H5 . . 120.5 ?
C1 C6 C5 . . 119.64(17) ?
C1 C6 H6 . . 120.2 ?
C5 C6 H6 . . 120.2 ?
S1 N1 Cl2 . . 108.69(8) ?
S1 N1 K1 . . 84.87(6) ?
Cl2 N1 K1 . . 74.75(5) ?
S1 O1 K1 . 3_666 144.92(8) ?
S1 O1 K1 . 1_556 132.84(8) ?
K1 O1 K1 3_666 1_556 79.58(3) ?
S1 O2 K1 . 4_566 130.01(8) ?
S1 O2 K1 . . 110.21(7) ?
K1 O2 K1 4_566 . 102.77(4) ?
K1 O3 K1 . 4_565 99.34(4) ?
K1 O3 K1 . 3_665 73.69(3) ?
K1 O3 K1 4_565 3_665 132.78(5) ?
K1 O3 H31 . . 140.3(17) ?
K1 O3 H31 4_565 . 90.1(17) ?
K1 O3 H31 3_665 . 71.8(17) ?
K1 O3 H32 . . 110.2(17) ?
K1 O3 H32 4_565 . 102.1(17) ?
K1 O3 H32 3_665 . 124.4(17) ?
H31 O3 H32 . . 105(2) ?
O2 K1 O1 4_565 3_666 145.96(4) ?
O2 K1 O3 4_565 . 78.54(4) ?
O1 K1 O3 3_666 . 74.49(4) ?
O2 K1 O1 4_565 1_554 86.74(4) ?
O1 K1 O1 3_666 1_554 100.42(3) ?
O3 K1 O1 . 1_554 65.66(4) ?
O2 K1 O2 4_565 . 87.06(3) ?
O1 K1 O2 3_666 . 106.27(4) ?
O3 K1 O2 . . 149.71(4) ?
O1 K1 O2 1_554 . 140.52(4) ?
O2 K1 O3 4_565 4_566 84.52(4) ?
O1 K1 O3 3_666 4_566 69.60(4) ?
O3 K1 O3 . 4_566 77.07(3) ?
O1 K1 O3 1_554 4_566 142.71(4) ?
O2 K1 O3 . 4_566 75.11(4) ?
O2 K1 O3 4_565 3_665 148.33(4) ?
O1 K1 O3 3_666 3_665 61.43(4) ?
O3 K1 O3 . 3_665 106.31(3) ?
O1 K1 O3 1_554 3_665 68.17(4) ?
O2 K1 O3 . 3_665 99.95(4) ?
O3 K1 O3 4_566 3_665 127.16(3) ?
O2 K1 Cl2 4_565 . 99.11(3) ?
O1 K1 Cl2 3_666 . 114.67(3) ?
O3 K1 Cl2 . . 149.42(3) ?
O1 K1 Cl2 1_554 . 83.80(3) ?
O2 K1 Cl2 . . 58.85(3) ?
O3 K1 Cl2 4_566 . 133.39(3) ?
O3 K1 Cl2 3_665 . 60.54(3) ?
O2 K1 N1 4_565 . 120.37(4) ?
O1 K1 N1 3_666 . 90.00(4) ?
O3 K1 N1 . . 159.60(4) ?
O1 K1 N1 1_554 . 105.39(4) ?
O2 K1 N1 . . 47.20(4) ?
O3 K1 N1 4_566 . 110.31(4) ?
O3 K1 N1 3_665 . 53.77(3) ?
Cl2 K1 N1 . . 30.05(3) ?
N1 Cl2 K1 . . 75.20(5) ?
O1 S1 O2 . . 115.65(8) ?
O1 S1 N1 . . 104.35(8) ?
O2 S1 N1 . . 114.45(8) ?
O1 S1 C1 . . 107.86(8) ?
O2 S1 C1 . . 105.79(8) ?
N1 S1 C1 . . 108.45(8) ?

loop_
_geom_bond_atom_site_label_1
_geom_bond_atom_site_label_2
_geom_bond_site_symmetry_2
_geom_bond_distance
_geom_bond_publ_flag
C1 C6 . 1.385(2) ?
C1 C2 . 1.382(2) ?
C1 S1 . 1.7742(16) ?
C2 C3 . 1.386(3) ?
C2 H2 . 0.9300 ?
C3 C4 . 1.373(3) ?
C3 H3 . 0.9300 ?
C4 C5 . 1.380(3) ?
C4 Cl1 . 1.7414(18) ?
C5 C6 . 1.383(3) ?
C5 H5 . 0.9300 ?
C6 H6 . 0.9300 ?
N1 S1 . 1.5883(15) ?
N1 Cl2 . 1.7620(15) ?
N1 K1 . 3.4014(16) ?
O1 S1 . 1.4460(13) ?
O1 K1 3_666 2.7965(13) ?
O1 K1 1_556 2.8547(13) ?
O2 S1 . 1.4489(13) ?
O2 K1 4_566 2.6940(13) ?
O2 K1 . 2.8576(13) ?
O3 K1 . 2.8204(14) ?
O3 K1 4_565 2.8714(15) ?
O3 K1 3_665 3.1905(16) ?
O3 H31 . 0.808(16) ?
O3 H32 . 0.808(16) ?
K1 O2 4_565 2.6940(13) y
K1 O1 3_666 2.7965(13) y
K1 O1 1_554 2.8547(13) y
K1 O3 4_566 2.8714(15) y
K1 O3 3_665 3.1905(16) y
K1 Cl2 . 3.3944(6) y

loop_
_geom_hbond_atom_site_label_D
_geom_hbond_atom_site_label_H
_geom_hbond_atom_site_label_A
_geom_hbond_site_symmetry_A
_geom_hbond_distance_DH
_geom_hbond_distance_HA
_geom_hbond_distance_DA
_geom_hbond_angle_DHA
O3 H31 N1 3_665 0.808(16) 2.215(17) 2.987(2) 160(2)
O3 H32 N1 2_645 0.808(16) 2.177(17) 2.967(2) 166(2)

loop_
_geom_torsion_atom_site_label_1
_geom_torsion_atom_site_label_2
_geom_torsion_atom_site_label_3
_geom_torsion_atom_site_label_4
_geom_torsion_site_symmetry_1
_geom_torsion_site_symmetry_2
_geom_torsion_site_symmetry_3
_geom_torsion_site_symmetry_4
_geom_torsion
_geom_torsion_publ_flag
C6 C1 C2 C3 . . . . 0.7(3) ?
S1 C1 C2 C3 . . . . -178.16(14) ?
C1 C2 C3 C4 . . . . 0.2(3) ?
C2 C3 C4 C5 . . . . -1.4(3) ?
C2 C3 C4 Cl1 . . . . 177.31(14) ?
C3 C4 C5 C6 . . . . 1.6(3) ?
Cl1 C4 C5 C6 . . . . -177.09(14) ?
C2 C1 C6 C5 . . . . -0.5(3) ?
S1 C1 C6 C5 . . . . 178.40(14) ?
C4 C5 C6 C1 . . . . -0.6(3) ?
K1 O3 K1 O2 4_565 . . 4_565 15.72(4) ?
K1 O3 K1 O2 3_665 . . 4_565 147.72(4) ?
K1 O3 K1 O1 4_565 . . 3_666 174.75(5) ?
K1 O3 K1 O1 3_665 . . 3_666 -53.25(3) ?
K1 O3 K1 O1 4_565 . . 1_554 -75.88(5) ?
K1 O3 K1 O1 3_665 . . 1_554 56.11(4) ?
K1 O3 K1 O2 4_565 . . . 78.94(9) ?
K1 O3 K1 O2 3_665 . . . -149.06(7) ?
K1 O3 K1 O3 4_565 . . 4_566 102.66(7) ?
K1 O3 K1 O3 3_665 . . 4_566 -125.35(3) ?
K1 O3 K1 O3 4_565 . . 3_665 -132.00(5) ?
K1 O3 K1 O3 3_665 . . 3_665 0.0 ?
K1 O3 K1 Cl2 4_565 . . . -72.81(7) ?
K1 O3 K1 Cl2 3_665 . . . 59.19(7) ?
K1 O3 K1 N1 4_565 . . . -143.50(10) ?
K1 O3 K1 N1 3_665 . . . -11.50(12) ?
S1 O2 K1 O2 . . . 4_565 -149.02(5) ?
K1 O2 K1 O2 4_566 . . 4_565 69.17(7) ?
S1 O2 K1 O1 . . . 3_666 62.84(8) ?
K1 O2 K1 O1 4_566 . . 3_666 -78.97(5) ?
S1 O2 K1 O3 . . . . 149.81(7) ?
K1 O2 K1 O3 4_566 . . . 8.00(11) ?
S1 O2 K1 O1 . . . 1_554 -67.75(10) ?
K1 O2 K1 O1 4_566 . . 1_554 150.44(5) ?
S1 O2 K1 O3 . . . 4_566 125.88(8) ?
K1 O2 K1 O3 4_566 . . 4_566 -15.93(4) ?
S1 O2 K1 O3 . . . 3_665 -0.13(8) ?
K1 O2 K1 O3 4_566 . . 3_665 -141.94(4) ?
S1 O2 K1 Cl2 . . . . -46.53(6) ?
K1 O2 K1 Cl2 4_566 . . . 171.66(5) ?
S1 O2 K1 N1 . . . . -11.49(6) ?
K1 O2 K1 N1 4_566 . . . -153.30(7) ?
S1 N1 K1 O2 . . . 4_565 61.26(7) ?
Cl2 N1 K1 O2 . . . 4_565 -49.71(6) ?
S1 N1 K1 O1 . . . 3_666 -102.59(6) ?
Cl2 N1 K1 O1 . . . 3_666 146.44(5) ?
S1 N1 K1 O3 . . . . -142.50(10) ?
Cl2 N1 K1 O3 . . . . 106.52(12) ?
S1 N1 K1 O1 . . . 1_554 156.60(5) ?
Cl2 N1 K1 O1 . . . 1_554 45.63(6) ?
S1 N1 K1 O2 . . . . 9.86(5) ?
Cl2 N1 K1 O2 . . . . -101.12(6) ?
S1 N1 K1 O3 . . . 4_566 -34.41(7) ?
Cl2 N1 K1 O3 . . . 4_566 -145.38(5) ?
S1 N1 K1 O3 . . . 3_665 -156.23(8) ?
Cl2 N1 K1 O3 . . . 3_665 92.80(6) ?
S1 N1 K1 Cl2 . . . . 110.97(8) ?
S1 N1 Cl2 K1 . . . . -79.04(8) ?
O2 K1 Cl2 N1 4_565 . . . 138.20(6) ?
O1 K1 Cl2 N1 3_666 . . . -37.47(6) ?
O3 K1 Cl2 N1 . . . . -138.93(8) ?
O1 K1 Cl2 N1 1_554 . . . -136.11(6) ?
O2 K1 Cl2 N1 . . . . 57.27(6) ?
O3 K1 Cl2 N1 4_566 . . . 47.15(7) ?
O3 K1 Cl2 N1 3_665 . . . -67.72(6) ?
K1 O1 S1 O2 3_666 . . . 85.59(16) ?
K1 O1 S1 O2 1_556 . . . -67.43(12) ?
K1 O1 S1 N1 3_666 . . . -41.06(17) ?
K1 O1 S1 N1 1_556 . . . 165.92(10) ?
K1 O1 S1 C1 3_666 . . . -156.25(14) ?
K1 O1 S1 C1 1_556 . . . 50.73(13) ?
K1 O2 S1 O1 4_566 . . . 26.81(12) ?
K1 O2 S1 O1 . . . . -101.25(8) ?
K1 O2 S1 N1 4_566 . . . 148.17(8) ?
K1 O2 S1 N1 . . . . 20.11(10) ?
K1 O2 S1 C1 4_566 . . . -92.49(10) ?
K1 O2 S1 C1 . . . . 139.44(7) ?
Cl2 N1 S1 O1 . . . . -176.41(8) ?
K1 N1 S1 O1 . . . . 111.60(6) ?
Cl2 N1 S1 O2 . . . . 56.20(11) ?
K1 N1 S1 O2 . . . . -15.79(8) ?
Cl2 N1 S1 C1 . . . . -61.63(10) ?
K1 N1 S1 C1 . . . . -133.62(6) ?
C6 C1 S1 O1 . . . . 61.22(16) ?
C2 C1 S1 O1 . . . . -119.88(15) ?
C6 C1 S1 O2 . . . . -174.45(14) ?
C2 C1 S1 O2 . . . . 4.44(16) ?
C6 C1 S1 N1 . . . . -51.24(16) ?
C2 C1 S1 N1 . . . . 127.66(14) ?
